data_7011770
loop_
_publ_author_name
'Jean-Claude Berthet'
'Yannick Miquel'
'Peter B. Iveson'
'Martine Nierlich'
'Pierre Thu\'ery'
'Charles Madic'
'Michel Ephritikhine'

_publ_section_title
;
 The affinity and selectivity of terdentate nitrogen ligands towards
 trivalent lanthanide and uranium ions viewed from the crystal
 structures of the 1 &#x2236; 3 complexes
;
_journal_issue 16
_journal_name_full 'J. Chem. Soc., Dalton Trans.'
_journal_page_first 3265
_journal_page_last 3272
_journal_paper_doi 10.1039/b203725d
_journal_year 2002
_chemical_formula_sum 'C57 H55 Ce F6 I N23 O6 S2'
_chemical_formula_weight 1603.38
_space_group_IT_number 4
_symmetry_cell_setting monoclinic
_symmetry_space_group_name_Hall 'P 2yb'
_symmetry_space_group_name_H-M 'P 1 21 1'
_atom_sites_solution_hydrogens geom
_atom_sites_solution_primary direct
_atom_sites_solution_secondary difmap
_audit_creation_method SHELXL-97
_cell_angle_alpha 90.00
_cell_angle_beta 103.19(3)
_cell_angle_gamma 90.00
_cell_formula_units_Z 2
_cell_length_a 13.254(3)
_cell_length_b 17.234(3)
_cell_length_c 14.747(3)
_cell_measurement_reflns_used 20350
_cell_measurement_temperature 123(2)
_cell_measurement_theta_max 25
_cell_measurement_theta_min 2
_cell_volume 3279.6(12)
_computing_cell_refinement 'DENZO(Otwinowski& Minor,1997)'
_computing_data_collection 'DENZO(Otwinowski& Minor,1997)'
_computing_data_reduction 'DENZO(Otwinowski& Minor,1997)'
_computing_molecular_graphics 'SHELXTL (Sheldrick,1997)'
_computing_publication_material 'SHELXTL (Sheldrick,1997)'
_computing_structure_refinement 'SHELXL-93 (Sheldrick, 1990)'
_computing_structure_solution 'SHELXS-86 (Sheldrick, 1990)'
_diffrn_ambient_temperature 123(2)
_diffrn_measured_fraction_theta_full 0.990
_diffrn_measured_fraction_theta_max 0.990
_diffrn_measurement_device 'Nonius Kappa CCD diffractometer'
_diffrn_measurement_method '\f rotation scans with 2\%steps'
_diffrn_radiation_monochromator graphite
_diffrn_radiation_source 'fine-focus sealed tube'
_diffrn_radiation_type MoK\a
_diffrn_radiation_wavelength 0.71073
_diffrn_reflns_av_R_equivalents 0.0748
_diffrn_reflns_av_sigmaI/netI 0.1237
_diffrn_reflns_limit_h_max 15
_diffrn_reflns_limit_h_min -15
_diffrn_reflns_limit_k_max 20
_diffrn_reflns_limit_k_min -20
_diffrn_reflns_limit_l_max 15
_diffrn_reflns_limit_l_min -17
_diffrn_reflns_number 20350
_diffrn_reflns_theta_full 24.78
_diffrn_reflns_theta_max 24.78
_diffrn_reflns_theta_min 2.63
_diffrn_standards_number 0
_exptl_absorpt_coefficient_mu 1.313
_exptl_absorpt_correction_T_max 0.799
_exptl_absorpt_correction_T_min 0.608
_exptl_absorpt_correction_type empirical
_exptl_absorpt_process_details 'MULABS in PLATON;Spek,1998'
_exptl_crystal_colour orange
_exptl_crystal_density_diffrn 1.624
_exptl_crystal_density_method 'not measured'
_exptl_crystal_description irregular
_exptl_crystal_F_000 1606
_exptl_crystal_size_max 0.150
_exptl_crystal_size_mid 0.100
_exptl_crystal_size_min 0.050
_refine_diff_density_max 0.932
_refine_diff_density_min -0.852
_refine_diff_density_rms 0.118
_refine_ls_abs_structure_details 'Flack H D (1983), Acta Cryst. A39, 876-881'
_refine_ls_abs_structure_Flack 0.04(2)
_refine_ls_extinction_method none
_refine_ls_goodness_of_fit_ref 1.010
_refine_ls_hydrogen_treatment mixed
_refine_ls_matrix_type full
_refine_ls_number_parameters 839
_refine_ls_number_reflns 10994
_refine_ls_number_restraints 1
_refine_ls_restrained_S_all 1.010
_refine_ls_R_factor_all 0.0948
_refine_ls_R_factor_gt 0.0631
_refine_ls_shift/su_max 0.013
_refine_ls_shift/su_mean 0.008
_refine_ls_structure_factor_coef Fsqd
_refine_ls_weighting_details 'calc w=1/[\s^2^(Fo^2^)+(0.0503P)^2^+5.8729P] where P=(Fo^2^+2Fc^2^)/3'
_refine_ls_weighting_scheme calc
_refine_ls_wR_factor_gt 0.1294
_refine_ls_wR_factor_ref 0.1451
_reflns_number_gt 8283
_reflns_number_total 10994
_reflns_threshold_expression >2sigma(I)
_cod_data_source_file b203725d.txt
_cod_data_source_block 10.2py
_cod_original_cell_volume 3279.6(11)
_cod_original_sg_symbol_H-M P2(1)
_cod_database_code 7011770

loop_
_symmetry_equiv_pos_as_xyz
'x, y, z'
'-x, y+1/2, -z'

loop_
_atom_site_label
_atom_site_type_symbol
_atom_site_fract_x
_atom_site_fract_y
_atom_site_fract_z
_atom_site_U_iso_or_equiv
_atom_site_adp_type
_atom_site_occupancy
_atom_site_symmetry_multiplicity
_atom_site_calc_flag
_atom_site_refinement_flags
_atom_site_disorder_assembly
_atom_site_disorder_group
Ce Ce 0.30826(4) 0.16829(3) 0.68022(4) 0.02364(14) Uani 1 1 d . . .
I I 0.31666(7) 0.46025(5) 0.82271(6) 0.0543(3) Uani 1 1 d . . .
S1 S 0.2671(5) 0.2352(2) 0.2646(3) 0.0479(15) Uani 1 1 d . . .
S2 S 0.7737(3) 0.19152(19) 0.6201(3) 0.0620(10) Uani 1 1 d . . .
F1 F 0.0734(7) 0.1560(7) 0.2518(7) 0.104(3) Uani 1 1 d . . .
F2 F 0.1685(9) 0.1079(6) 0.1655(8) 0.110(4) Uani 1 1 d . . .
F3 F 0.2068(10) 0.0889(6) 0.3180(10) 0.130(5) Uani 1 1 d . . .
F4 F 0.8200(12) 0.1079(7) 0.7689(8) 0.141(5) Uani 1 1 d . . .
F5 F 0.9373(8) 0.1892(6) 0.7588(9) 0.134(5) Uani 1 1 d . . .
F6 F 0.9151(8) 0.0858(6) 0.6703(7) 0.101(3) Uani 1 1 d . . .
O1 O 0.3235(11) 0.2257(9) 0.2566(7) 0.094(6) Uani 1 1 d . . .
O2 O 0.1953(8) 0.2768(7) 0.1841(8) 0.081(3) Uani 1 1 d . . .
O3 O 0.2447(10) 0.2508(10) 0.329(2) 0.211(13) Uani 1 1 d . . .
O4 O 0.7343(8) 0.2504(5) 0.6697(7) 0.063(3) Uani 1 1 d . . .
O5 O 0.7100(9) 0.1339(6) 0.5760(9) 0.101(4) Uani 1 1 d . . .
O6 O 0.8422(13) 0.2244(7) 0.5614(10) 0.131(6) Uani 1 1 d . . .
N1A N 0.3572(5) 0.1643(6) 0.8660(5) 0.0269(16) Uani 1 1 d . . .
N1B N 0.2807(7) 0.0407(5) 0.5803(7) 0.029(2) Uani 1 1 d . . .
N1C N 0.2871(7) 0.3046(5) 0.5940(6) 0.023(2) Uani 1 1 d . . .
N2A N 0.5079(7) 0.0351(5) 0.7083(6) 0.034(2) Uani 1 1 d . . .
N2B N 0.4579(7) 0.2179(5) 0.5234(6) 0.030(2) Uani 1 1 d . . .
N2C N 0.5388(7) 0.2476(5) 0.7948(6) 0.035(2) Uani 1 1 d . . .
N3A N 0.4571(7) 0.0760(5) 0.7626(6) 0.024(2) Uani 1 1 d . . .
N3B N 0.4043(6) 0.1554(5) 0.5434(5) 0.0262(19) Uani 1 1 d . . .
N3C N 0.4548(7) 0.2705(5) 0.7290(6) 0.027(2) Uani 1 1 d . . .
N4A N 0.5823(7) 0.0398(5) 0.8998(7) 0.037(2) Uani 1 1 d . . .
N4B N 0.4585(6) 0.0794(5) 0.4279(6) 0.026(2) Uani 1 1 d . . .
N4C N 0.5331(7) 0.3908(5) 0.7058(7) 0.032(2) Uani 1 1 d . . .
N5A N 0.1232(7) 0.2964(5) 0.7204(6) 0.032(2) Uani 1 1 d . . .
N5B N 0.1575(7) 0.0654(5) 0.8052(7) 0.033(2) Uani 1 1 d . . .
N5C N 0.0790(7) 0.1307(5) 0.5206(6) 0.032(2) Uani 1 1 d . . .
N6A N 0.1992(7) 0.2488(5) 0.7719(6) 0.0264(19) Uani 1 1 d . . .
N6B N 0.1918(7) 0.0585(5) 0.7262(6) 0.028(2) Uani 1 1 d . . .
N6C N 0.1447(6) 0.1901(4) 0.5458(5) 0.0235(19) Uani 1 1 d . . .
N7A N 0.1610(7) 0.2941(5) 0.9130(7) 0.035(2) Uani 1 1 d . . .
N7B N 0.0881(7) -0.0538(5) 0.6789(6) 0.033(2) Uani 1 1 d . . .
N7C N 0.0312(7) 0.2752(5) 0.4422(6) 0.032(2) Uani 1 1 d . . .
C1A C 0.5919(9) -0.0030(7) 0.7475(8) 0.035(3) Uani 1 1 d . . .
C1B C 0.5081(7) 0.2116(6) 0.4543(7) 0.025(2) Uani 1 1 d . . .
C1C C 0.6178(8) 0.2956(7) 0.8154(7) 0.034(3) Uani 1 1 d . . .
C2A C 0.6324(9) -0.0017(7) 0.8455(8) 0.034(3) Uani 1 1 d . . .
C2B C 0.5091(8) 0.1406(6) 0.4078(7) 0.029(2) Uani 1 1 d . . .
C2C C 0.6139(9) 0.3699(7) 0.7706(8) 0.037(3) Uani 1 1 d . . .
C3A C 0.4968(8) 0.0766(6) 0.8535(8) 0.029(2) Uani 1 1 d . . .
C3B C 0.4033(8) 0.0921(6) 0.4951(7) 0.029(2) Uani 1 1 d . . .
C3C C 0.4548(8) 0.3371(6) 0.6866(8) 0.027(2) Uani 1 1 d . . .
C4A C 0.4377(8) 0.1190(6) 0.9122(8) 0.033(3) Uani 1 1 d . . .
C4B C 0.3330(7) 0.0298(6) 0.5109(7) 0.025(2) Uani 1 1 d . . .
C4C C 0.3610(8) 0.3584(6) 0.6160(7) 0.030(2) Uani 1 1 d . . .
C5A C 0.4600(8) 0.1118(6) 1.0072(7) 0.031(2) Uani 1 1 d . . .
H5AB H 0.5156 0.0812 1.0368 0.037 Uiso 1 1 calc R . .
C5B C 0.3192(8) -0.0370(6) 0.4544(7) 0.033(2) Uani 1 1 d . . .
H5BB H 0.3585 -0.0443 0.4102 0.039 Uiso 1 1 calc R . .
C5C C 0.3505(9) 0.4306(6) 0.5710(7) 0.031(3) Uani 1 1 d . . .
H5CB H 0.4048 0.4661 0.5842 0.037 Uiso 1 1 calc R . .
C6A C 0.3998(8) 0.1501(6) 1.0607(8) 0.038(3) Uani 1 1 d . . .
H6AA H 0.4148 0.1447 1.1252 0.045 Uiso 1 1 calc R . .
C6B C 0.2455(8) -0.0925(6) 0.4655(8) 0.032(3) Uani 1 1 d . . .
H6BA H 0.2327 -0.1358 0.4268 0.038 Uiso 1 1 calc R . .
C6C C 0.2618(8) 0.4492(6) 0.5083(8) 0.029(3) Uani 1 1 d . . .
H6CA H 0.2541 0.4977 0.4801 0.035 Uiso 1 1 calc R . .
C7A C 0.3177(9) 0.1960(6) 1.0155(7) 0.035(3) Uani 1 1 d . . .
H7AB H 0.2758 0.2222 1.0482 0.042 Uiso 1 1 calc R . .
C7B C 0.1923(8) -0.0817(6) 0.5349(8) 0.029(2) Uani 1 1 d . . .
H7BB H 0.1442 -0.1183 0.5445 0.035 Uiso 1 1 calc R . .
C7C C 0.1827(9) 0.3946(5) 0.4869(7) 0.028(2) Uani 1 1 d . . .
H7CB H 0.1210 0.4060 0.4444 0.034 Uiso 1 1 calc R . .
C8A C 0.3005(8) 0.2012(6) 0.9168(7) 0.028(2) Uani 1 1 d . . .
C8B C 0.2117(8) -0.0150(6) 0.5907(7) 0.029(2) Uani 1 1 d . . .
C8C C 0.1978(7) 0.3210(5) 0.5312(7) 0.022(2) Uani 1 1 d . . .
C9A C 0.2152(7) 0.2510(6) 0.8636(7) 0.025(2) Uani 1 1 d . . .
C9B C 0.1623(8) -0.0040(6) 0.6696(7) 0.029(2) Uani 1 1 d . . .
C9C C 0.1214(8) 0.2588(6) 0.5050(7) 0.029(2) Uani 1 1 d . . .
C10A C 0.0929(9) 0.3405(7) 0.8639(9) 0.039(3) Uani 1 1 d . . .
C10B C 0.0532(8) -0.0468(7) 0.7561(9) 0.038(3) Uani 1 1 d . . .
C10C C -0.0331(8) 0.2174(6) 0.4199(7) 0.029(3) Uani 1 1 d . . .
C11A C 0.0723(8) 0.3434(6) 0.7676(9) 0.035(3) Uani 1 1 d . . .
C11B C 0.0924(9) 0.0100(7) 0.8241(9) 0.037(3) Uani 1 1 d . . .
C11C C -0.0090(9) 0.1435(6) 0.4586(8) 0.033(3) Uani 1 1 d . . .
C12A C 0.6451(9) -0.0510(8) 0.6830(8) 0.048(3) Uani 1 1 d . . .
H12A H 0.6072 -0.0452 0.6196 0.071 Uiso 1 1 calc R . .
H12B H 0.6463 -0.1047 0.7004 0.071 Uiso 1 1 calc R . .
H12C H 0.7147 -0.0328 0.6890 0.071 Uiso 1 1 calc R . .
C12B C 0.5592(9) 0.2836(6) 0.4313(8) 0.039(3) Uani 1 1 d . . .
H12D H 0.5486 0.3247 0.4721 0.058 Uiso 1 1 calc R . .
H12E H 0.5298 0.2980 0.3680 0.058 Uiso 1 1 calc R . .
H12F H 0.6321 0.2744 0.4391 0.058 Uiso 1 1 calc R . .
C12C C 0.7031(9) 0.4279(8) 0.7952(9) 0.052(3) Uani 1 1 d . . .
H12G H 0.6858 0.4738 0.7580 0.078 Uiso 1 1 calc R . .
H12H H 0.7647 0.4051 0.7831 0.078 Uiso 1 1 calc R . .
H12I H 0.7147 0.4413 0.8599 0.078 Uiso 1 1 calc R . .
C13A C 0.7263(8) -0.0444(8) 0.8934(8) 0.043(3) Uani 1 1 d . . .
H13A H 0.7392 -0.0349 0.9591 0.064 Uiso 1 1 calc R . .
H13B H 0.7846 -0.0271 0.8702 0.064 Uiso 1 1 calc R . .
H13C H 0.7161 -0.0990 0.8818 0.064 Uiso 1 1 calc R . .
C13B C 0.5730(8) 0.1307(6) 0.3383(7) 0.033(2) Uani 1 1 d . . .
H13D H 0.5646 0.0790 0.3136 0.049 Uiso 1 1 calc R . .
H13E H 0.6446 0.1394 0.3675 0.049 Uiso 1 1 calc R . .
H13F H 0.5513 0.1674 0.2886 0.049 Uiso 1 1 calc R . .
C13C C 0.7104(11) 0.2712(8) 0.8869(10) 0.063(4) Uani 1 1 d . . .
H13G H 0.6993 0.2202 0.9089 0.095 Uiso 1 1 calc R . .
H13H H 0.7220 0.3071 0.9380 0.095 Uiso 1 1 calc R . .
H13I H 0.7699 0.2706 0.8600 0.095 Uiso 1 1 calc R . .
C14A C 0.0326(10) 0.3933(8) 0.9162(9) 0.055(4) Uani 1 1 d . . .
H14A H 0.0552 0.3841 0.9820 0.082 Uiso 1 1 calc R . .
H14B H -0.0401 0.3822 0.8965 0.082 Uiso 1 1 calc R . .
H14C H 0.0450 0.4465 0.9031 0.082 Uiso 1 1 calc R . .
C14B C -0.0289(11) -0.1011(8) 0.7704(10) 0.057(4) Uani 1 1 d . . .
H14D H -0.0464 -0.1361 0.7185 0.086 Uiso 1 1 calc R . .
H14E H -0.0892 -0.0722 0.7755 0.086 Uiso 1 1 calc R . .
H14F H -0.0040 -0.1303 0.8266 0.086 Uiso 1 1 calc R . .
C14C C -0.1336(9) 0.2344(6) 0.3509(9) 0.045(3) Uani 1 1 d . . .
H14G H -0.1353 0.2880 0.3331 0.067 Uiso 1 1 calc R . .
H14H H -0.1907 0.2236 0.3789 0.067 Uiso 1 1 calc R . .
H14I H -0.1387 0.2023 0.2968 0.067 Uiso 1 1 calc R . .
C15A C -0.0034(11) 0.3959(8) 0.7036(10) 0.062(4) Uani 1 1 d . . .
H15A H -0.0012 0.3854 0.6401 0.093 Uiso 1 1 calc R . .
H15B H 0.0151 0.4491 0.7181 0.093 Uiso 1 1 calc R . .
H15C H -0.0721 0.3866 0.7120 0.093 Uiso 1 1 calc R . .
C15B C 0.0643(11) 0.0140(8) 0.9155(10) 0.060(4) Uani 1 1 d . . .
H15D H 0.0994 0.0570 0.9504 0.089 Uiso 1 1 calc R . .
H15E H 0.0846 -0.0333 0.9491 0.089 Uiso 1 1 calc R . .
H15F H -0.0092 0.0208 0.9061 0.089 Uiso 1 1 calc R . .
C15C C -0.0817(9) 0.0759(7) 0.4309(10) 0.049(3) Uani 1 1 d . . .
H15G H -0.0523 0.0303 0.4641 0.074 Uiso 1 1 calc R . .
H15H H -0.0921 0.0670 0.3651 0.074 Uiso 1 1 calc R . .
H15I H -0.1470 0.0873 0.4457 0.074 Uiso 1 1 calc R . .
C16 C 0.1734(15) 0.1448(8) 0.2485(12) 0.075(5) Uani 1 1 d . . .
C17 C 0.8690(11) 0.1448(9) 0.7000(12) 0.070(5) Uani 1 1 d . . .
N8 N 0.8267(18) 0.1108(15) 1.0628(15) 0.145(4) Uani 1 1 d G . .
C18 C 0.895(2) 0.1213(18) 1.021(2) 0.145(4) Uani 1 1 d G . .
H18A H 0.9076 0.0786 0.9869 0.174 Uiso 1 1 calc R . .
C19 C 0.951(2) 0.1778(19) 1.0159(16) 0.145(4) Uani 1 1 d G . .
H19A H 1.0028 0.1752 0.9824 0.174 Uiso 1 1 calc R . .
C20 C 0.935(2) 0.2435(18) 1.0610(17) 0.145(4) Uani 1 1 d G . .
H20A H 0.9788 0.2849 1.0584 0.174 Uiso 1 1 calc R . .
C21 C 0.857(2) 0.2559(17) 1.1116(17) 0.145(4) Uani 1 1 d G . .
H21A H 0.8465 0.3012 1.1424 0.174 Uiso 1 1 calc R . .
C22 C 0.796(2) 0.1826(18) 1.1061(16) 0.145(4) Uani 1 1 d G . .
H22A H 0.7367 0.1817 1.1302 0.174 Uiso 1 1 calc R . .
N9 N 0.3119(10) -0.0905(7) 0.8402(9) 0.0601(15) Uani 1 1 d G . .
C23 C 0.3442(11) -0.0688(8) 0.9272(10) 0.0601(15) Uani 1 1 d G . .
H23A H 0.3027 -0.0350 0.9518 0.072 Uiso 1 1 calc R . .
C24 C 0.4369(11) -0.0933(8) 0.9848(11) 0.0601(15) Uani 1 1 d G . .
H24A H 0.4570 -0.0764 1.0462 0.072 Uiso 1 1 calc R . .
C25 C 0.4973(11) -0.1429(8) 0.9483(10) 0.0601(15) Uani 1 1 d G . .
H25A H 0.5597 -0.1606 0.9849 0.072 Uiso 1 1 calc R . .
C26 C 0.4658(11) -0.1665(8) 0.8576(10) 0.0601(15) Uani 1 1 d G . .
H26A H 0.5065 -0.2005 0.8324 0.072 Uiso 1 1 calc R . .
C27 C 0.3739(11) -0.1397(8) 0.8043(11) 0.0601(15) Uani 1 1 d G . .
H27A H 0.3532 -0.1553 0.7424 0.072 Uiso 1 1 calc R . .

loop_
_atom_site_aniso_label
_atom_site_aniso_U_11
_atom_site_aniso_U_22
_atom_site_aniso_U_33
_atom_site_aniso_U_23
_atom_site_aniso_U_13
_atom_site_aniso_U_12
Ce 0.0275(3) 0.0211(2) 0.0225(3) -0.0003(3) 0.0063(2) -0.0005(3)
I 0.0624(6) 0.0640(6) 0.0416(5) -0.0174(5) 0.0225(4) -0.0238(5)
S1 0.099(4) 0.0339(19) 0.0172(16) 0.0024(14) 0.026(2) 0.041(3)
S2 0.067(2) 0.045(2) 0.065(2) -0.0091(17) -0.006(2) 0.0134(17)
F1 0.078(6) 0.123(9) 0.114(8) 0.016(8) 0.028(6) -0.015(7)
F2 0.124(9) 0.083(7) 0.110(9) -0.040(7) -0.003(7) 0.016(6)
F3 0.139(11) 0.080(7) 0.149(11) 0.032(8) -0.015(9) 0.033(7)
F4 0.240(16) 0.100(9) 0.082(8) 0.021(7) 0.032(9) -0.033(9)
F5 0.079(6) 0.105(9) 0.176(11) 0.025(8) -0.061(7) -0.034(6)
F6 0.098(7) 0.104(8) 0.097(8) 0.014(6) 0.014(6) 0.056(6)
O1 0.120(11) 0.143(13) 0.006(5) 0.020(7) -0.016(7) -0.116(10)
O2 0.065(7) 0.089(8) 0.088(9) 0.015(7) 0.016(6) 0.005(6)
O3 0.025(7) 0.104(13) 0.47(4) 0.131(19) -0.012(14) 0.002(7)
O4 0.094(7) 0.044(5) 0.061(6) -0.005(5) 0.035(6) 0.025(5)
O5 0.105(9) 0.060(6) 0.104(10) -0.021(6) -0.047(8) 0.023(6)
O6 0.203(15) 0.097(9) 0.133(12) 0.060(9) 0.120(12) 0.062(10)
N1A 0.032(4) 0.027(4) 0.024(4) -0.004(5) 0.010(3) -0.009(5)
N1B 0.029(5) 0.020(5) 0.037(6) 0.006(4) 0.004(4) 0.001(4)
N1C 0.029(5) 0.023(5) 0.018(5) -0.002(4) 0.005(4) -0.007(4)
N2A 0.029(5) 0.044(6) 0.030(5) -0.003(4) 0.010(5) 0.000(5)
N2B 0.037(5) 0.024(5) 0.032(5) 0.006(4) 0.014(4) 0.000(4)
N2C 0.036(5) 0.031(5) 0.037(6) -0.002(4) 0.009(5) 0.000(4)
N3A 0.028(5) 0.025(4) 0.018(5) 0.003(4) 0.005(4) 0.010(4)
N3B 0.035(4) 0.020(5) 0.025(4) 0.001(4) 0.010(3) 0.002(4)
N3C 0.023(5) 0.033(5) 0.026(5) -0.002(4) 0.005(4) 0.003(4)
N4A 0.028(5) 0.044(6) 0.038(6) -0.006(5) 0.008(4) 0.000(4)
N4B 0.027(5) 0.029(5) 0.024(5) 0.004(4) 0.015(4) 0.006(4)
N4C 0.029(5) 0.030(5) 0.041(6) -0.006(4) 0.013(5) 0.003(4)
N5A 0.036(5) 0.037(5) 0.024(5) -0.009(4) 0.006(4) 0.007(4)
N5B 0.027(5) 0.040(5) 0.035(6) -0.001(4) 0.010(4) -0.004(4)
N5C 0.035(5) 0.028(5) 0.031(5) 0.000(4) 0.004(4) 0.001(4)
N6A 0.033(5) 0.026(5) 0.024(5) 0.000(4) 0.015(4) 0.002(4)
N6B 0.041(5) 0.014(4) 0.031(5) 0.004(4) 0.015(4) 0.001(4)
N6C 0.026(4) 0.022(5) 0.021(4) 0.003(3) 0.003(4) -0.002(3)
N7A 0.035(5) 0.036(5) 0.036(6) -0.005(4) 0.012(5) 0.001(5)
N7B 0.035(5) 0.027(5) 0.040(5) -0.002(4) 0.012(4) -0.010(4)
N7C 0.033(5) 0.033(5) 0.029(5) 0.000(4) 0.007(4) 0.005(4)
C1A 0.030(6) 0.046(7) 0.028(7) -0.001(5) 0.002(5) -0.005(6)
C1B 0.015(5) 0.024(6) 0.033(6) 0.005(5) 0.000(5) -0.001(4)
C1C 0.030(6) 0.047(7) 0.022(6) 0.000(5) 0.003(5) 0.000(6)
C2A 0.037(6) 0.043(7) 0.025(6) 0.002(5) 0.012(5) 0.002(5)
C2B 0.031(6) 0.033(6) 0.022(6) 0.002(4) 0.002(5) 0.008(5)
C2C 0.032(6) 0.048(7) 0.038(7) -0.010(6) 0.023(6) -0.015(6)
C3A 0.020(5) 0.023(5) 0.045(7) 0.008(5) 0.011(5) 0.007(5)
C3B 0.034(6) 0.024(6) 0.032(6) 0.012(5) 0.012(5) 0.007(5)
C3C 0.021(5) 0.030(6) 0.034(6) -0.015(5) 0.016(5) -0.011(5)
C4A 0.034(6) 0.029(6) 0.037(7) 0.003(5) 0.010(5) 0.007(5)
C4B 0.019(5) 0.029(5) 0.025(6) 0.000(4) 0.002(4) 0.008(4)
C4C 0.037(6) 0.023(5) 0.033(6) 0.005(5) 0.016(5) 0.003(5)
C5A 0.040(6) 0.028(5) 0.023(6) 0.003(5) 0.003(5) 0.002(5)
C5B 0.037(6) 0.022(5) 0.038(6) -0.011(5) 0.006(5) 0.002(5)
C5C 0.040(6) 0.026(5) 0.033(6) -0.005(5) 0.021(6) -0.011(5)
C6A 0.041(6) 0.038(8) 0.030(6) -0.004(5) -0.002(5) 0.000(5)
C6B 0.034(6) 0.027(6) 0.031(7) -0.016(5) 0.001(5) 0.002(5)
C6C 0.042(7) 0.016(5) 0.036(7) 0.006(5) 0.022(6) 0.005(5)
C7A 0.050(7) 0.033(6) 0.027(6) -0.015(5) 0.020(6) -0.007(5)
C7B 0.033(6) 0.019(5) 0.033(6) -0.004(5) 0.003(5) -0.009(5)
C7C 0.039(6) 0.020(5) 0.029(6) 0.006(4) 0.014(5) 0.010(5)
C8A 0.030(6) 0.027(5) 0.028(6) 0.005(5) 0.008(5) -0.001(5)
C8B 0.033(6) 0.025(5) 0.030(6) 0.004(5) 0.013(5) -0.006(5)
C8C 0.016(5) 0.021(5) 0.029(6) 0.001(4) 0.011(4) -0.001(4)
C9A 0.014(5) 0.030(6) 0.030(6) 0.000(5) 0.004(5) 0.001(5)
C9B 0.032(6) 0.022(5) 0.026(6) 0.010(5) -0.006(5) 0.003(5)
C9C 0.030(6) 0.032(6) 0.024(6) 0.005(5) 0.005(5) 0.007(5)
C10A 0.027(6) 0.047(7) 0.039(8) -0.007(6) 0.001(6) 0.007(6)
C10B 0.029(6) 0.032(6) 0.053(8) -0.005(6) 0.008(6) -0.007(6)
C10C 0.030(6) 0.027(6) 0.029(6) 0.001(5) 0.006(5) -0.002(5)
C11A 0.022(6) 0.036(7) 0.050(8) 0.009(6) 0.014(6) 0.015(5)
C11B 0.038(7) 0.037(6) 0.039(8) 0.010(6) 0.015(6) 0.000(6)
C11C 0.042(6) 0.034(6) 0.027(6) -0.011(5) 0.015(5) -0.010(5)
C12A 0.046(7) 0.062(8) 0.038(7) -0.006(6) 0.017(6) 0.014(7)
C12B 0.046(7) 0.041(6) 0.035(7) 0.001(5) 0.020(6) -0.012(6)
C12C 0.050(8) 0.061(8) 0.045(8) 0.009(6) 0.012(6) -0.017(7)
C13A 0.041(7) 0.057(7) 0.030(6) 0.002(6) 0.007(5) 0.009(6)
C13B 0.026(5) 0.037(6) 0.036(6) 0.000(5) 0.010(5) 0.003(5)
C13C 0.069(10) 0.062(9) 0.056(9) -0.014(7) 0.010(8) -0.002(8)
C14A 0.059(8) 0.070(9) 0.036(7) -0.007(6) 0.013(6) 0.027(7)
C14B 0.063(9) 0.051(8) 0.055(9) 0.004(7) 0.006(7) -0.008(7)
C14C 0.046(7) 0.028(6) 0.053(8) 0.003(6) -0.005(6) 0.008(6)
C15A 0.055(8) 0.067(9) 0.066(10) 0.003(8) 0.018(8) 0.034(8)
C15B 0.070(10) 0.054(8) 0.064(10) -0.006(7) 0.034(8) -0.027(8)
C15C 0.032(6) 0.031(6) 0.074(10) 0.001(6) -0.008(6) -0.011(5)
C16 0.108(14) 0.058(11) 0.062(10) -0.004(8) 0.027(10) 0.013(9)
C17 0.054(9) 0.072(12) 0.083(12) -0.013(9) 0.013(8) 0.007(8)
N8 0.155(10) 0.178(12) 0.102(8) 0.004(8) 0.028(7) -0.053(9)
C18 0.155(10) 0.178(12) 0.102(8) 0.004(8) 0.028(7) -0.053(9)
C19 0.155(10) 0.178(12) 0.102(8) 0.004(8) 0.028(7) -0.053(9)
C20 0.155(10) 0.178(12) 0.102(8) 0.004(8) 0.028(7) -0.053(9)
C21 0.155(10) 0.178(12) 0.102(8) 0.004(8) 0.028(7) -0.053(9)
C22 0.155(10) 0.178(12) 0.102(8) 0.004(8) 0.028(7) -0.053(9)
N9 0.065(4) 0.056(3) 0.060(4) -0.002(3) 0.015(3) 0.012(3)
C23 0.065(4) 0.056(3) 0.060(4) -0.002(3) 0.015(3) 0.012(3)
C24 0.065(4) 0.056(3) 0.060(4) -0.002(3) 0.015(3) 0.012(3)
C25 0.065(4) 0.056(3) 0.060(4) -0.002(3) 0.015(3) 0.012(3)
C26 0.065(4) 0.056(3) 0.060(4) -0.002(3) 0.015(3) 0.012(3)
C27 0.065(4) 0.056(3) 0.060(4) -0.002(3) 0.015(3) 0.012(3)

loop_
_atom_type_symbol
_atom_type_description
_atom_type_scat_dispersion_real
_atom_type_scat_dispersion_imag
_atom_type_scat_source
C C 0.0033 0.0016 'International Tables Vol C Tables 4.2.6.8 and 6.1.1.4'
H H 0.0000 0.0000 'International Tables Vol C Tables 4.2.6.8 and 6.1.1.4'
N N 0.0061 0.0033 'International Tables Vol C Tables 4.2.6.8 and 6.1.1.4'
O O 0.0106 0.0060 'International Tables Vol C Tables 4.2.6.8 and 6.1.1.4'
F F 0.0171 0.0103 'International Tables Vol C Tables 4.2.6.8 and 6.1.1.4'
S S 0.1246 0.1234 'International Tables Vol C Tables 4.2.6.8 and 6.1.1.4'
I I -0.4742 1.8119 'International Tables Vol C Tables 4.2.6.8 and 6.1.1.4'
Ce Ce -0.2486 2.6331 'International Tables Vol C Tables 4.2.6.8 and 6.1.1.4'

loop_
_geom_angle_atom_site_label_1
_geom_angle_atom_site_label_2
_geom_angle_atom_site_label_3
_geom_angle
_geom_angle_site_symmetry_1
_geom_angle_site_symmetry_3
_geom_angle_publ_flag
N6A Ce N3C 87.9(3) . . ?
N6A Ce N3A 122.4(3) . . ?
N3C Ce N3A 81.2(3) . . ?
N6A Ce N6C 81.6(3) . . ?
N3C Ce N6C 123.5(3) . . ?
N3A Ce N6C 148.3(2) . . ?
N6A Ce N1B 135.9(3) . . ?
N3C Ce N1B 136.2(3) . . ?
N3A Ce N1B 75.2(3) . . ?
N6C Ce N1B 73.1(3) . . ?
N6A Ce N6B 79.7(3) . . ?
N3C Ce N6B 149.6(3) . . ?
N3A Ce N6B 82.4(3) . . ?
N6C Ce N6B 82.2(3) . . ?
N1B Ce N6B 61.8(3) . . ?
N6A Ce N3B 150.4(3) . . ?
N3C Ce N3B 78.9(3) . . ?
N3A Ce N3B 81.9(2) . . ?
N6C Ce N3B 83.9(2) . . ?
N1B Ce N3B 61.8(3) . . ?
N6B Ce N3B 123.6(3) . . ?
N6A Ce N1C 76.5(3) . . ?
N3C Ce N1C 61.6(3) . . ?
N3A Ce N1C 138.5(3) . . ?
N6C Ce N1C 62.0(3) . . ?
N1B Ce N1C 119.1(2) . . ?
N6B Ce N1C 139.2(3) . . ?
N3B Ce N1C 74.0(3) . . ?
N6A Ce N1A 60.8(3) . . ?
N3C Ce N1A 75.0(3) . . ?
N3A Ce N1A 61.7(3) . . ?
N6C Ce N1A 138.5(2) . . ?
N1B Ce N1A 121.7(3) . . ?
N6B Ce N1A 74.7(3) . . ?
N3B Ce N1A 137.6(2) . . ?
N1C Ce N1A 119.3(3) . . ?
O1 S1 O3 128.9(15) . . ?
O1 S1 O2 114.8(11) . . ?
O3 S1 O2 108.5(10) . . ?
O1 S1 C16 113.9(13) . . ?
O3 S1 C16 90.6(10) . . ?
O2 S1 C16 90.8(7) . . ?
O5 S2 O4 120.3(7) . . ?
O5 S2 O6 112.9(9) . . ?
O4 S2 O6 111.7(7) . . ?
O5 S2 C17 105.2(7) . . ?
O4 S2 C17 106.3(7) . . ?
O6 S2 C17 97.2(8) . . ?
S1 O1 O3 29.8(12) . . ?
S1 O3 O1 21.3(6) . . ?
C8A N1A C4A 117.7(8) . . ?
C8B N1B C4B 117.1(9) . . ?
C4C N1C C8C 119.9(9) . . ?
C1A N2A N3A 119.1(9) . . ?
C1B N2B N3B 118.3(8) . . ?
C1C N2C N3C 117.6(9) . . ?
C3A N3A N2A 117.8(8) . . ?
C3B N3B N2B 119.1(8) . . ?
C3C N3C N2C 120.5(9) . . ?
C3A N4A C2A 114.8(10) . . ?
C2B N4B C3B 114.6(9) . . ?
C2C N4C C3C 114.7(9) . . ?
C11A N5A N6A 117.5(9) . . ?
N6B N5B C11B 118.0(9) . . ?
C11C N5C N6C 118.6(9) . . ?
C9A N6A N5A 118.1(8) . . ?
N5B N6B C9B 119.5(9) . . ?
C9C N6C N5C 119.0(8) . . ?
C10A N7A C9A 115.1(10) . . ?
C10B N7B C9B 116.0(9) . . ?
C10C N7C C9C 115.7(9) . . ?
N2A C1A C2A 121.9(11) . . ?
N2A C1A C12A 117.2(10) . . ?
C2A C1A C12A 120.9(10) . . ?
N2B C1B C2B 120.2(9) . . ?
N2B C1B C12B 115.8(9) . . ?
C2B C1B C12B 124.0(9) . . ?
N2C C1C C2C 120.7(10) . . ?
N2C C1C C13C 118.2(11) . . ?
C2C C1C C13C 121.1(11) . . ?
N4A C2A C1A 119.1(10) . . ?
N4A C2A C13A 116.9(10) . . ?
C1A C2A C13A 124.0(10) . . ?
N4B C2B C1B 121.7(9) . . ?
N4B C2B C13B 117.6(9) . . ?
C1B C2B C13B 120.6(9) . . ?
N4C C2C C1C 121.1(10) . . ?
N4C C2C C12C 116.9(11) . . ?
C1C C2C C12C 122.0(11) . . ?
N3A C3A N4A 127.3(10) . . ?
N3A C3A C4A 116.9(9) . . ?
N4A C3A C4A 115.7(10) . . ?
N3B C3B N4B 125.9(10) . . ?
N3B C3B C4B 116.8(9) . . ?
N4B C3B C4B 117.2(9) . . ?
N3C C3C N4C 125.2(10) . . ?
N3C C3C C4C 117.8(9) . . ?
N4C C3C C4C 116.9(9) . . ?
N1A C4A C5A 121.4(9) . . ?
N1A C4A C3A 116.4(9) . . ?
C5A C4A C3A 122.1(9) . . ?
N1B C4B C5B 122.2(9) . . ?
N1B C4B C3B 117.6(9) . . ?
C5B C4B C3B 120.2(9) . . ?
N1C C4C C5C 121.0(10) . . ?
N1C C4C C3C 116.8(9) . . ?
C5C C4C C3C 122.2(10) . . ?
C4A C5A C6A 120.9(10) . . ?
C6B C5B C4B 119.2(10) . . ?
C6C C5C C4C 120.5(10) . . ?
C7A C6A C5A 118.7(10) . . ?
C7B C6B C5B 118.8(9) . . ?
C5C C6C C7C 119.1(9) . . ?
C6A C7A C8A 116.9(10) . . ?
C6B C7B C8B 119.3(10) . . ?
C6C C7C C8C 118.6(10) . . ?
N1A C8A C7A 124.3(9) . . ?
N1A C8A C9A 115.7(9) . . ?
C7A C8A C9A 119.9(9) . . ?
N1B C8B C7B 123.4(10) . . ?
N1B C8B C9B 115.5(9) . . ?
C7B C8B C9B 121.0(9) . . ?
N1C C8C C7C 120.8(9) . . ?
N1C C8C C9C 118.1(8) . . ?
C7C C8C C9C 121.0(9) . . ?
N6A C9A N7A 125.8(10) . . ?
N6A C9A C8A 116.6(9) . . ?
N7A C9A C8A 117.7(9) . . ?
N7B C9B N6B 124.0(10) . . ?
N7B C9B C8B 118.0(9) . . ?
N6B C9B C8B 118.0(9) . . ?
N6C C9C N7C 124.6(10) . . ?
N6C C9C C8C 117.1(9) . . ?
N7C C9C C8C 118.3(9) . . ?
N7A C10A C11A 123.0(11) . . ?
N7A C10A C14A 117.5(11) . . ?
C11A C10A C14A 119.5(11) . . ?
N7B C10B C11B 121.8(10) . . ?
N7B C10B C14B 118.3(11) . . ?
C11B C10B C14B 119.9(11) . . ?
N7C C10C C11C 121.1(10) . . ?
N7C C10C C14C 116.6(9) . . ?
C11C C10C C14C 122.3(10) . . ?
N5A C11A C10A 120.3(10) . . ?
N5A C11A C15A 112.1(11) . . ?
C10A C11A C15A 127.6(10) . . ?
N5B C11B C10B 119.4(11) . . ?
N5B C11B C15B 117.2(11) . . ?
C10B C11B C15B 123.4(11) . . ?
N5C C11C C10C 121.0(9) . . ?
N5C C11C C15C 117.8(10) . . ?
C10C C11C C15C 121.2(10) . . ?
F1 C16 F2 104.6(15) . . ?
F1 C16 F3 102.7(14) . . ?
F2 C16 F3 106.1(12) . . ?
F1 C16 S1 118.6(10) . . ?
F2 C16 S1 112.0(11) . . ?
F3 C16 S1 111.7(12) . . ?
F6 C17 F5 111.2(13) . . ?
F6 C17 F4 102.0(13) . . ?
F5 C17 F4 98.0(13) . . ?
F6 C17 S2 117.4(12) . . ?
F5 C17 S2 117.2(11) . . ?
F4 C17 S2 107.8(10) . . ?
C18 N8 C22 114(3) . . ?
N8 C18 C19 133(3) . . ?
C18 C19 C20 117(3) . . ?
C19 C20 C21 127(3) . . ?
C20 C21 C22 107(3) . . ?
C21 C22 N8 122(2) . . ?
C23 N9 C27 117.7(13) . . ?
N9 C23 C24 123.8(14) . . ?
C25 C24 C23 117.8(15) . . ?
C24 C25 C26 119.8(15) . . ?
C25 C26 C27 119.6(14) . . ?
N9 C27 C26 121.3(14) . . ?

loop_
_geom_bond_atom_site_label_1
_geom_bond_atom_site_label_2
_geom_bond_distance
_geom_bond_site_symmetry_2
_geom_bond_publ_flag
Ce N6A 2.595(8) . ?
Ce N3C 2.600(9) . ?
Ce N3A 2.609(8) . ?
Ce N6C 2.609(8) . ?
Ce N1B 2.626(9) . ?
Ce N6B 2.628(8) . ?
Ce N3B 2.629(8) . ?
Ce N1C 2.655(9) . ?
Ce N1A 2.668(7) . ?
S1 O1 0.800(15) . ?
S1 O3 1.09(3) . ?
S1 O2 1.522(12) . ?
S1 C16 1.972(18) . ?
S2 O5 1.368(11) . ?
S2 O4 1.419(9) . ?
S2 O6 1.501(12) . ?
S2 C17 1.719(16) . ?
F1 C16 1.351(18) . ?
F2 C16 1.368(17) . ?
F3 C16 1.402(18) . ?
F4 C17 1.470(18) . ?
F5 C17 1.341(17) . ?
F6 C17 1.311(16) . ?
O1 O3 1.71(3) . ?
N1A C8A 1.337(12) . ?
N1A C4A 1.371(13) . ?
N1B C8B 1.360(13) . ?
N1B C4B 1.373(13) . ?
N1C C4C 1.335(13) . ?
N1C C8C 1.355(13) . ?
N2A C1A 1.308(14) . ?
N2A N3A 1.355(11) . ?
N2B C1B 1.342(12) . ?
N2B N3B 1.359(11) . ?
N2C C1C 1.315(14) . ?
N2C N3C 1.357(12) . ?
N3A C3A 1.324(14) . ?
N3B C3B 1.302(13) . ?
N3C C3C 1.307(14) . ?
N4A C3A 1.341(13) . ?
N4A C2A 1.356(13) . ?
N4B C2B 1.319(13) . ?
N4B C3B 1.376(12) . ?
N4C C2C 1.313(15) . ?
N4C C3C 1.371(12) . ?
N5A C11A 1.346(13) . ?
N5A N6A 1.385(12) . ?
N5B N6B 1.349(12) . ?
N5B C11B 1.357(14) . ?
N5C C11C 1.325(14) . ?
N5C N6C 1.339(11) . ?
N6A C9A 1.321(13) . ?
N6B C9B 1.364(13) . ?
N6C C9C 1.333(12) . ?
N7A C10A 1.296(15) . ?
N7A C9A 1.355(13) . ?
N7B C10B 1.329(14) . ?
N7B C9B 1.336(13) . ?
N7C C10C 1.304(13) . ?
N7C C9C 1.364(13) . ?
C1A C2A 1.421(16) . ?
C1A C12A 1.547(16) . ?
C1B C2B 1.404(14) . ?
C1B C12B 1.489(14) . ?
C1C C2C 1.436(16) . ?
C1C C13C 1.485(17) . ?
C2A C13A 1.479(15) . ?
C2B C13B 1.482(14) . ?
C2C C12C 1.527(16) . ?
C3A C4A 1.486(14) . ?
C3B C4B 1.475(14) . ?
C3C C4C 1.475(15) . ?
C4A C5A 1.371(15) . ?
C4B C5B 1.409(14) . ?
C4C C5C 1.401(14) . ?
C5A C6A 1.407(15) . ?
C5B C6B 1.403(15) . ?
C5C C6C 1.358(15) . ?
C6A C7A 1.387(15) . ?
C6B C7B 1.382(15) . ?
C6C C7C 1.391(15) . ?
C7A C8A 1.424(14) . ?
C7B C8B 1.403(14) . ?
C7C C8C 1.419(13) . ?
C8A C9A 1.492(14) . ?
C8B C9B 1.471(14) . ?
C8C C9C 1.465(14) . ?
C10A C11A 1.384(17) . ?
C10A C14A 1.531(16) . ?
C10B C11B 1.412(17) . ?
C10B C14B 1.486(16) . ?
C10C C11C 1.403(14) . ?
C10C C14C 1.508(15) . ?
C11A C15A 1.510(16) . ?
C11B C15B 1.480(17) . ?
C11C C15C 1.508(14) . ?
N8 C18 1.22(3) . ?
N8 C22 1.49(3) . ?
C18 C19 1.24(3) . ?
C19 C20 1.36(4) . ?
C20 C21 1.42(3) . ?
C21 C22 1.50(3) . ?
N9 C23 1.311(17) . ?
N9 C27 1.369(16) . ?
C23 C24 1.391(18) . ?
C24 C25 1.363(18) . ?
C25 C26 1.369(19) . ?
C26 C27 1.371(19) . ?
